data_7222895
loop_
_publ_author_name
'Wang, Lei'
'Liu, Qi-Kui'
'Chu, Xin'
'Pan, Hong'
'Zhu, Neng-Xiu'
'Ma, Jian-Ping'
'Ren, Jian-Cheng'
'Dong, Yu-Bin'

_publ_section_title
;
 Reversible adsorption and separation of volatile aromatics based on a
 porous Cd(ii) MOF
;
_journal_issue 45
_journal_name_full CrystEngComm
_journal_page_first 8657
_journal_paper_doi 10.1039/C5CE01912E
_journal_volume 17
_journal_year 2015
_chemical_formula_sum 'C70 H64 Cd N4 O10 S2'
_chemical_formula_weight 1297.77
_chemical_name_systematic
; 
 ? 
;
_space_group_IT_number 15
_symmetry_cell_setting monoclinic
_symmetry_space_group_name_Hall '-C 2yc'
_symmetry_space_group_name_H-M 'C 1 2/c 1'
_atom_sites_solution_hydrogens geom
_atom_sites_solution_primary direct
_atom_sites_solution_secondary difmap
_audit_creation_method SHELXL-97
_audit_update_record
;
2015-08-03 deposited with the CCDC.
2015-10-12 downloaded from the CCDC.
;
_cell_angle_alpha 90.00
_cell_angle_beta 107.387(2)
_cell_angle_gamma 90.00
_cell_formula_units_Z 4
_cell_length_a 28.3542(6)
_cell_length_b 13.5093(2)
_cell_length_c 18.2748(3)
_cell_measurement_reflns_used 7273
_cell_measurement_temperature 100.00(10)
_cell_measurement_theta_max 70.9680
_cell_measurement_theta_min 4.7030
_cell_volume 6680.2(2)
_computing_cell_refinement 'Bruker FRAMBO'
_computing_data_collection 'Bruker FRAMBO'
_computing_data_reduction 'Bruker SAINT'
_computing_molecular_graphics 'Bruker SHELXTL'
_computing_publication_material 'Bruker SHELXTL'
_computing_structure_refinement 'SHELXL-97 (Sheldrick, 1997)'
_computing_structure_solution 'SHELXS-97 (Sheldrick, 1990)'
_diffrn_ambient_temperature 100.00(10)
_diffrn_measured_fraction_theta_full 0.999
_diffrn_measured_fraction_theta_max 0.999
_diffrn_measurement_device_type 'multiwire proportional'
_diffrn_measurement_method 'phi and omega scans'
_diffrn_radiation_monochromator graphite
_diffrn_radiation_source 'fine-focus sealed tube'
_diffrn_radiation_type CuK\a
_diffrn_radiation_wavelength 1.54184
_diffrn_reflns_av_R_equivalents 0.0182
_diffrn_reflns_av_sigmaI/netI 0.0237
_diffrn_reflns_limit_h_max 33
_diffrn_reflns_limit_h_min -33
_diffrn_reflns_limit_k_max 16
_diffrn_reflns_limit_k_min -12
_diffrn_reflns_limit_l_max 19
_diffrn_reflns_limit_l_min -21
_diffrn_reflns_number 11972
_diffrn_reflns_theta_full 66.50
_diffrn_reflns_theta_max 66.50
_diffrn_reflns_theta_min 4.16
_exptl_absorpt_coefficient_mu 3.683
_exptl_absorpt_correction_T_max 0.3853
_exptl_absorpt_correction_T_min 0.3589
_exptl_absorpt_correction_type multi-scan
_exptl_absorpt_process_details sadabs
_exptl_crystal_colour 'clear light colourless'
_exptl_crystal_density_diffrn 1.290
_exptl_crystal_density_method 'not measured'
_exptl_crystal_description plate
_exptl_crystal_F_000 2688
_exptl_crystal_size_max 0.35
_exptl_crystal_size_mid 0.34
_exptl_crystal_size_min 0.32
_refine_diff_density_max 1.142
_refine_diff_density_min -0.854
_refine_diff_density_rms 0.098
_refine_ls_extinction_method none
_refine_ls_goodness_of_fit_ref 1.103
_refine_ls_hydrogen_treatment mixed
_refine_ls_matrix_type full
_refine_ls_number_parameters 588
_refine_ls_number_reflns 5885
_refine_ls_number_restraints 0
_refine_ls_restrained_S_all 1.103
_refine_ls_R_factor_all 0.0410
_refine_ls_R_factor_gt 0.0382
_refine_ls_shift/su_max 0.001
_refine_ls_shift/su_mean 0.000
_refine_ls_structure_factor_coef Fsqd
_refine_ls_weighting_details 'calc w=1/[\s^2^(Fo^2^)+(0.0688P)^2^+17.5201P] where P=(Fo^2^+2Fc^2^)/3'
_refine_ls_weighting_scheme calc
_refine_ls_wR_factor_gt 0.1158
_refine_ls_wR_factor_ref 0.1180
_reflns_number_gt 5470
_reflns_number_total 5885
_reflns_threshold_expression >2sigma(I)
_cod_data_source_file c5ce01912e2.cif
_cod_data_source_block exp_1182
_cod_depositor_comments
;
The following automatic conversions were performed:

'_symmetry_cell_setting' value 'Monoclinic' changed to 'monoclinic'
according to
/usr/data/users/saulius/crontab/automatic-downloads/rss-feeds/RSC/lib/dictionaries/cif_core.dic
dictionary named 'cif_core.dic' version 2.4.2 from 2011-04-26.

Automatic conversion script
Id: cif_fix_values 3271 2015-04-21 07:52:19Z andrius 

 Adding full bibliography for 7222893--7222897.cif.
;
_cod_original_sg_symbol_H-M C2/c
_cod_database_code 7222895

loop_
_symmetry_equiv_pos_as_xyz
'x, y, z'
'-x, y, -z+1/2'
'x+1/2, y+1/2, z'
'-x+1/2, y+1/2, -z+1/2'
'-x, -y, -z'
'x, -y, z-1/2'
'-x+1/2, -y+1/2, -z'
'x+1/2, -y+1/2, z-1/2'

loop_
_atom_site_label
_atom_site_type_symbol
_atom_site_fract_x
_atom_site_fract_y
_atom_site_fract_z
_atom_site_U_iso_or_equiv
_atom_site_adp_type
_atom_site_occupancy
_atom_site_symmetry_multiplicity
_atom_site_calc_flag
_atom_site_refinement_flags
_atom_site_disorder_assembly
_atom_site_disorder_group
Cd1 Cd 0.2500 0.2500 0.5000 0.01511(11) Uani 1 2 d S . .
N1 N 0.33202(8) 0.30025(17) 0.52864(13) 0.0198(5) Uani 1 1 d . A .
N2 N 0.72344(8) 1.08900(17) 1.00931(13) 0.0203(5) Uani 1 1 d . . .
O1 O 0.57683(8) 0.52206(18) 0.71927(12) 0.0327(5) Uani 1 1 d . . .
O2 O 0.64261(8) 0.57501(16) 0.86849(11) 0.0279(5) Uani 1 1 d . A .
O3 O 0.24068(9) 0.27701(18) 0.37291(12) 0.0298(5) Uani 1 1 d . . .
O4 O 0.20398(8) 0.17669(16) 0.26096(12) 0.0283(5) Uani 1 1 d . . .
O5 O 0.27539(9) 0.2807(2) 0.26780(14) 0.0357(5) Uani 1 1 d . . .
S8 S 0.23094(3) 0.26607(5) 0.28979(4) 0.02131(17) Uani 1 1 d . C .
C1 C 0.35904(10) 0.3256(2) 0.59966(16) 0.0222(6) Uani 1 1 d . . .
H1 H 0.3440 0.3250 0.6385 0.027 Uiso 1 1 calc R . .
C2 C 0.40810(11) 0.3525(2) 0.61786(18) 0.0280(7) Uani 1 1 d . A .
H2 H 0.4254 0.3695 0.6680 0.034 Uiso 1 1 calc R . .
C3 C 0.43166(12) 0.3541(3) 0.5609(2) 0.0342(8) Uani 1 1 d . . .
C4 C 0.40283(12) 0.3293(3) 0.4869(2) 0.0372(8) Uani 1 1 d . A .
H4 H 0.4166 0.3308 0.4467 0.045 Uiso 1 1 calc R . .
C5 C 0.35409(11) 0.3028(2) 0.47330(18) 0.0278(7) Uani 1 1 d . . .
H5 H 0.3357 0.2859 0.4236 0.033 Uiso 1 1 calc R A .
C6 C 0.4860(9) 0.3712(14) 0.5825(14) 0.033(3) Uani 0.68(2) 1 d P A 1
C7 C 0.50772(12) 0.4401(3) 0.63998(18) 0.0331(8) Uani 1 1 d . . .
H7 H 0.4890 0.4744 0.6656 0.040 Uiso 1 1 calc R A 1
C8 C 0.560(2) 0.455(6) 0.658(3) 0.036(9) Uani 0.68(2) 1 d P A 1
C9 C 0.5878(3) 0.4077(9) 0.6217(6) 0.038(2) Uani 0.68(2) 1 d P A 1
H9 H 0.6218 0.4171 0.6362 0.045 Uiso 0.68(2) 1 calc PR A 1
C10 C 0.5649(2) 0.3441(9) 0.5625(6) 0.046(3) Uani 0.68(2) 1 d P A 1
H10 H 0.5839 0.3133 0.5355 0.055 Uiso 0.68(2) 1 calc PR A 1
C11 C 0.5153(3) 0.3250(9) 0.5424(6) 0.042(2) Uani 0.68(2) 1 d P A 1
H11 H 0.5010 0.2816 0.5023 0.050 Uiso 0.68(2) 1 calc PR A 1
C6' C 0.482(2) 0.400(3) 0.569(3) 0.035(7) Uani 0.32(2) 1 d P A 2
C8' C 0.555(5) 0.470(12) 0.659(7) 0.032(16) Uani 0.32(2) 1 d P A 2
C9' C 0.5810(7) 0.451(2) 0.5998(11) 0.038(4) Uani 0.32(2) 1 d P A 2
H9' H 0.6135 0.4713 0.6083 0.045 Uiso 0.32(2) 1 calc PR A 2
C10' C 0.5561(5) 0.4028(19) 0.5327(10) 0.043(5) Uani 0.32(2) 1 d P A 2
H10' H 0.5728 0.3886 0.4972 0.051 Uiso 0.32(2) 1 calc PR A 2
C11' C 0.5072(6) 0.3752(19) 0.5167(11) 0.037(5) Uani 0.32(2) 1 d P A 2
H11' H 0.4915 0.3410 0.4719 0.045 Uiso 0.32(2) 1 calc PR A 2
C12 C 0.69576(12) 1.0435(2) 0.94586(17) 0.0300(7) Uani 1 1 d . . .
H12 H 0.6844 1.0808 0.9013 0.036 Uiso 1 1 calc R . .
C13 C 0.68319(13) 0.9448(2) 0.94277(17) 0.0306(7) Uani 1 1 d . . .
H13 H 0.6635 0.9175 0.8971 0.037 Uiso 1 1 calc R . .
C14 C 0.69997(10) 0.8857(2) 1.00792(15) 0.0194(6) Uani 1 1 d . . .
C15 C 0.72691(11) 0.9344(2) 1.07451(16) 0.0229(6) Uani 1 1 d . . .
H15 H 0.7376 0.8996 1.1204 0.027 Uiso 1 1 calc R . .
C16 C 0.73785(11) 1.0336(2) 1.07296(16) 0.0228(6) Uani 1 1 d . . .
H16 H 0.7561 1.0637 1.1184 0.027 Uiso 1 1 calc R . .
C17 C 0.68985(10) 0.7777(2) 1.00653(16) 0.0187(5) Uani 1 1 d . . .
C18 C 0.66916(11) 0.7291(2) 0.93688(17) 0.0209(6) Uani 1 1 d . . .
H18 H 0.6606 0.7650 0.8914 0.025 Uiso 1 1 calc R . .
C19 C 0.66126(10) 0.6280(2) 0.93499(16) 0.0212(6) Uani 1 1 d . . .
C20 C 0.67342(11) 0.5730(2) 1.00234(16) 0.0226(6) Uani 1 1 d . . .
H20 H 0.6677 0.5051 1.0011 0.027 Uiso 1 1 calc R . .
C21 C 0.69422(11) 0.6210(2) 1.07112(16) 0.0242(6) Uani 1 1 d . . .
H21 H 0.7029 0.5849 1.1165 0.029 Uiso 1 1 calc R . .
C22 C 0.70242(12) 0.7223(2) 1.07365(17) 0.0241(6) Uani 1 1 d . . .
H22 H 0.7164 0.7534 1.1206 0.029 Uiso 1 1 calc R . .
C23 C 0.62761(12) 0.5505(3) 0.73510(18) 0.0308(7) Uani 1 1 d . A .
H23A H 0.6332 0.5786 0.6896 0.037 Uiso 1 1 calc R . .
H23B H 0.6489 0.4932 0.7506 0.037 Uiso 1 1 calc R . .
C24 C 0.63896(12) 0.6256(2) 0.79842(16) 0.0279(7) Uani 1 1 d . . .
H24A H 0.6698 0.6589 0.8018 0.033 Uiso 1 1 calc R A .
H24B H 0.6129 0.6749 0.7885 0.033 Uiso 1 1 calc R . .
C25 C 0.19195(12) 0.3673(2) 0.25111(17) 0.0288(7) Uani 1 1 d . . .
C26 C 0.21145(15) 0.4618(3) 0.2578(2) 0.0376(8) Uani 1 1 d . C .
H26 H 0.2454 0.4681 0.2800 0.045 Uiso 1 1 calc R B 1
C27 C 0.1864(10) 0.543(3) 0.2355(15) 0.035(4) Uani 0.61(4) 1 d P C 1
H27 H 0.2025 0.6030 0.2380 0.042 Uiso 0.61(4) 1 calc PR C 1
C28 C 0.1341(8) 0.5373(14) 0.2074(10) 0.051(3) Uani 0.61(4) 1 d P C 1
C29 C 0.1119(5) 0.4419(8) 0.2056(13) 0.063(4) Uani 0.61(4) 1 d P C 1
H29 H 0.0777 0.4353 0.1897 0.075 Uiso 0.61(4) 1 calc PR C 1
C30 C 0.1420(6) 0.3590(11) 0.2279(11) 0.046(3) Uani 0.61(4) 1 d P C 1
H30 H 0.1276 0.2970 0.2268 0.055 Uiso 0.61(4) 1 calc PR C 1
C31 C 0.0993(6) 0.6270(10) 0.1845(12) 0.086(5) Uani 0.61(4) 1 d P C 1
H31A H 0.0884 0.6468 0.2273 0.128 Uiso 0.61(4) 1 calc PR C 1
H31B H 0.0711 0.6092 0.1422 0.128 Uiso 0.61(4) 1 calc PR C 1
H31C H 0.1166 0.6808 0.1696 0.128 Uiso 0.61(4) 1 calc PR C 1
C32 C 0.4606(11) 0.975(2) 0.632(2) 0.099(9) Uani 0.25 1 d P D 1
C33 C 0.4858(11) 0.991(3) 0.708(2) 0.107(9) Uani 0.25 1 d P . 1
C34 C 0.5000 0.907(2) 0.7500 0.120(7) Uani 0.50 2 d SP . 1
H34 H 0.5178 0.9149 0.8033 0.144 Uiso 0.25 1 d PR . 1
C35 C 0.493(2) 0.809(2) 0.728(2) 0.106(17) Uani 0.25 1 d P . 1
H35 H 0.5037 0.7530 0.7611 0.127 Uiso 0.25 1 d PR . 1
C36 C 0.4678(9) 0.794(2) 0.652(2) 0.089(8) Uani 0.25 1 d P D 1
H36 H 0.4611 0.7309 0.6321 0.106 Uiso 0.25 1 calc PR D 1
C37 C 0.4530(9) 0.878(2) 0.6077(18) 0.091(8) Uani 0.25 1 d P D 1
H37 H 0.4362 0.8672 0.5562 0.109 Uiso 0.25 1 calc PR D 1
C38 C 0.441(6) 1.058(7) 0.575(4) 0.12(2) Uani 0.25 1 d P D 1
H38A H 0.4495 1.1203 0.6005 0.184 Uiso 0.25 1 calc PR D 1
H38B H 0.4058 1.0520 0.5553 0.184 Uiso 0.25 1 calc PR D 1
H38C H 0.4554 1.0525 0.5342 0.184 Uiso 0.25 1 calc PR D 1
C39 C 0.5000 1.0886(19) 0.7500 0.128(8) Uani 0.50 2 d SP . 1
H39A H 0.4884 1.1426 0.7152 0.193 Uiso 0.25 1 d PR . 1
H39B H 0.4853 1.0923 0.7909 0.193 Uiso 0.25 1 d PR . 1
H39C H 0.5353 1.0923 0.7708 0.193 Uiso 0.25 1 d PR . 1
C27' C 0.1723(14) 0.542(4) 0.223(3) 0.040(9) Uani 0.39(4) 1 d P C 2
H27' H 0.1803 0.6081 0.2340 0.048 Uiso 0.39(4) 1 calc PR C 2
C28' C 0.1300(12) 0.521(2) 0.1793(19) 0.055(6) Uani 0.39(4) 1 d P C 2
C29' C 0.1145(6) 0.4274(15) 0.1672(18) 0.051(5) Uani 0.39(4) 1 d P C 2
H29' H 0.0825 0.4159 0.1358 0.062 Uiso 0.39(4) 1 calc PR C 2
C30' C 0.1435(8) 0.3462(18) 0.1991(15) 0.037(4) Uani 0.39(4) 1 d P C 2
H30' H 0.1323 0.2817 0.1876 0.044 Uiso 0.39(4) 1 calc PR C 2
C31' C 0.0994(9) 0.6132(18) 0.142(2) 0.086(8) Uani 0.39(4) 1 d P C 2
H31D H 0.0954 0.6139 0.0884 0.129 Uiso 0.39(4) 1 calc PR C 2
H31E H 0.1164 0.6721 0.1655 0.129 Uiso 0.39(4) 1 calc PR C 2
H31F H 0.0675 0.6106 0.1506 0.129 Uiso 0.39(4) 1 calc PR C 2
C32' C 0.5240(12) 0.981(3) 0.490(2) 0.101(9) Uani 0.25 1 d P . 2
C33' C 0.481(9) 0.93(3) 0.49(2) 0.10(4) Uani 0.25 1 d P . 2
C34' C 0.4435(13) 0.970(3) 0.509(2) 0.107(10) Uani 0.25 1 d P . 2
H34' H 0.4121 0.9542 0.5158 0.129 Uiso 0.25 1 d PR . 2
C35' C 0.449(6) 1.07(2) 0.539(14) 0.11(4) Uani 0.25 1 d P . 2
H35' H 0.4322 1.1135 0.5612 0.130 Uiso 0.25 1 d PR . 2
C36' C 0.4917(12) 1.116(3) 0.542(2) 0.097(9) Uani 0.25 1 d P . 2
H36' H 0.5061 1.1799 0.5584 0.116 Uiso 0.25 1 d PR . 2
C37' C 0.530(10) 1.08(3) 0.52(2) 0.10(4) Uani 0.25 1 d P . 2
H37' H 0.5616 1.0920 0.5130 0.118 Uiso 0.25 1 d PR . 2
C38' C 0.565(8) 0.94(2) 0.463(13) 0.11(4) Uani 0.25 1 d P . 2
H38D H 0.5442 0.8775 0.4507 0.167 Uiso 0.25 1 d PR . 2
H38E H 0.5697 0.9621 0.4177 0.167 Uiso 0.25 1 d PR . 2
H38F H 0.5959 0.9180 0.4991 0.167 Uiso 0.25 1 d PR . 2
C39' C 0.4757(14) 0.826(3) 0.454(2) 0.126(12) Uani 0.25 1 d P . 2
H39D H 0.4956 0.7851 0.4321 0.189 Uiso 0.25 1 d PR . 2
H39E H 0.4704 0.7933 0.4974 0.189 Uiso 0.25 1 d PR . 2
H39F H 0.4444 0.8383 0.4162 0.189 Uiso 0.25 1 d PR . 2

loop_
_atom_site_aniso_label
_atom_site_aniso_U_11
_atom_site_aniso_U_22
_atom_site_aniso_U_33
_atom_site_aniso_U_23
_atom_site_aniso_U_13
_atom_site_aniso_U_12
Cd1 0.01474(16) 0.01398(17) 0.01552(16) -0.00023(9) 0.00284(11) -0.00032(9)
N1 0.0195(11) 0.0158(12) 0.0234(12) -0.0026(9) 0.0053(9) -0.0005(9)
N2 0.0197(11) 0.0198(12) 0.0209(11) 0.0000(9) 0.0052(9) -0.0008(9)
O1 0.0246(11) 0.0456(14) 0.0279(11) -0.0165(10) 0.0081(9) -0.0137(10)
O2 0.0368(12) 0.0249(11) 0.0196(10) -0.0025(8) 0.0049(9) -0.0107(9)
O3 0.0357(12) 0.0360(12) 0.0156(10) 0.0020(9) 0.0042(9) -0.0025(10)
O4 0.0322(11) 0.0267(12) 0.0233(10) 0.0011(9) 0.0041(9) -0.0051(9)
O5 0.0322(12) 0.0419(13) 0.0382(13) 0.0022(11) 0.0185(10) -0.0032(11)
S8 0.0237(4) 0.0247(4) 0.0152(3) 0.0018(3) 0.0053(3) -0.0031(3)
C1 0.0220(14) 0.0211(14) 0.0234(14) -0.0025(11) 0.0067(11) -0.0018(11)
C2 0.0221(14) 0.0322(17) 0.0278(15) -0.0100(13) 0.0044(12) -0.0033(13)
C3 0.0231(16) 0.044(2) 0.0374(18) -0.0207(16) 0.0116(13) -0.0096(14)
C4 0.0302(17) 0.051(2) 0.0339(17) -0.0218(16) 0.0153(14) -0.0142(16)
C5 0.0242(15) 0.0318(17) 0.0267(15) -0.0111(13) 0.0066(12) -0.0056(12)
C6 0.021(5) 0.045(9) 0.035(8) -0.021(6) 0.011(5) -0.009(6)
C7 0.0245(16) 0.046(2) 0.0312(17) -0.0163(15) 0.0127(13) -0.0090(14)
C8 0.024(13) 0.046(15) 0.036(11) -0.023(7) 0.007(8) -0.011(11)
C9 0.020(3) 0.051(5) 0.041(5) -0.021(4) 0.009(3) -0.008(3)
C10 0.027(3) 0.063(6) 0.052(5) -0.035(5) 0.018(3) -0.009(3)
C11 0.026(3) 0.055(6) 0.044(4) -0.033(4) 0.012(3) -0.010(3)
C6' 0.024(11) 0.05(2) 0.035(15) -0.016(12) 0.013(11) -0.011(14)
C8' 0.022(16) 0.05(4) 0.031(17) -0.026(19) 0.019(14) -0.01(2)
C9' 0.024(7) 0.056(12) 0.036(9) -0.021(8) 0.011(6) -0.012(8)
C10' 0.029(6) 0.064(14) 0.040(8) -0.022(9) 0.019(6) -0.009(7)
C11' 0.023(6) 0.054(12) 0.035(8) -0.025(8) 0.010(6) -0.011(7)
C12 0.0377(17) 0.0261(16) 0.0205(14) 0.0043(12) 0.0000(13) -0.0050(14)
C13 0.0420(18) 0.0246(16) 0.0192(14) 0.0006(12) -0.0002(13) -0.0088(14)
C14 0.0189(13) 0.0209(14) 0.0190(13) 0.0000(11) 0.0065(11) -0.0015(11)
C15 0.0275(15) 0.0224(15) 0.0170(13) 0.0016(11) 0.0041(11) -0.0043(12)
C16 0.0261(14) 0.0226(15) 0.0182(13) -0.0021(11) 0.0045(11) -0.0033(12)
C17 0.0184(13) 0.0200(14) 0.0187(14) 0.0000(12) 0.0074(11) -0.0016(11)
C18 0.0224(15) 0.0214(14) 0.0178(14) 0.0023(11) 0.0042(11) -0.0030(12)
C19 0.0201(13) 0.0233(15) 0.0198(13) -0.0026(11) 0.0056(11) -0.0049(11)
C20 0.0268(14) 0.0169(14) 0.0266(14) -0.0003(11) 0.0120(12) -0.0031(11)
C21 0.0319(15) 0.0223(15) 0.0197(13) 0.0037(11) 0.0098(12) 0.0006(12)
C22 0.0311(16) 0.0252(15) 0.0164(14) -0.0017(12) 0.0080(12) -0.0038(13)
C23 0.0247(15) 0.0420(19) 0.0248(15) -0.0076(14) 0.0063(12) -0.0147(14)
C24 0.0302(16) 0.0305(17) 0.0215(14) -0.0022(12) 0.0054(12) -0.0119(13)
C25 0.0353(17) 0.0294(17) 0.0226(14) 0.0068(13) 0.0101(13) 0.0005(14)
C26 0.054(2) 0.0282(18) 0.0344(18) 0.0016(14) 0.0186(16) -0.0024(16)
C27 0.048(11) 0.032(5) 0.028(7) 0.003(5) 0.017(8) -0.002(8)
C28 0.064(7) 0.035(6) 0.041(7) 0.004(5) -0.002(7) 0.007(5)
C29 0.055(5) 0.050(5) 0.069(9) 0.009(6) -0.004(6) 0.005(4)
C30 0.040(5) 0.034(5) 0.052(8) 0.009(6) -0.004(6) -0.004(3)
C31 0.105(9) 0.057(6) 0.077(9) 0.012(7) -0.001(8) 0.023(6)
C32 0.082(17) 0.10(2) 0.14(3) 0.00(2) 0.062(18) -0.003(16)
C33 0.09(2) 0.10(2) 0.14(3) -0.01(2) 0.047(19) -0.006(17)
C34 0.101(17) 0.12(2) 0.14(2) 0.000 0.046(15) 0.000
C35 0.09(4) 0.10(2) 0.14(6) 0.01(2) 0.06(4) -0.01(2)
C36 0.058(14) 0.094(19) 0.13(2) -0.007(19) 0.059(16) -0.006(13)
C37 0.067(14) 0.095(19) 0.14(2) -0.004(17) 0.071(15) 0.000(13)
C38 0.10(4) 0.12(4) 0.16(6) 0.01(5) 0.05(6) 0.01(3)
C39 0.105(17) 0.118(19) 0.17(2) 0.000 0.048(16) 0.000
C27' 0.05(2) 0.029(9) 0.044(17) 0.013(10) 0.016(15) 0.006(15)
C28' 0.057(11) 0.044(13) 0.058(15) 0.014(11) 0.008(13) 0.011(9)
C29' 0.043(6) 0.050(8) 0.055(12) 0.019(8) 0.006(7) 0.012(5)
C30' 0.034(6) 0.037(8) 0.038(10) 0.010(7) 0.009(8) 0.004(5)
C31' 0.095(13) 0.057(11) 0.099(18) 0.029(13) 0.020(14) 0.035(9)
C32' 0.09(2) 0.10(2) 0.13(3) 0.01(2) 0.048(19) 0.01(2)
C33' 0.09(11) 0.09(5) 0.13(6) 0.01(4) 0.04(7) 0.00(7)
C34' 0.08(2) 0.10(2) 0.14(3) 0.00(2) 0.04(2) 0.00(2)
C35' 0.09(7) 0.10(4) 0.14(9) 0.01(4) 0.04(6) 0.00(6)
C36' 0.079(18) 0.09(2) 0.13(3) 0.008(18) 0.051(19) -0.010(18)
C37' 0.08(9) 0.09(6) 0.13(5) 0.01(4) 0.04(7) 0.00(7)
C38' 0.09(8) 0.10(5) 0.14(9) 0.00(5) 0.03(8) 0.01(7)
C39' 0.10(3) 0.12(3) 0.15(3) 0.00(2) 0.04(2) 0.00(2)

loop_
_atom_type_symbol
_atom_type_description
_atom_type_scat_dispersion_real
_atom_type_scat_dispersion_imag
_atom_type_scat_source
C C 0.0181 0.0091 'International Tables Vol C Tables 4.2.6.8 and 6.1.1.4'
H H 0.0000 0.0000 'International Tables Vol C Tables 4.2.6.8 and 6.1.1.4'
Cd Cd 0.1185 4.6533 'International Tables Vol C Tables 4.2.6.8 and 6.1.1.4'
N N 0.0311 0.0180 'International Tables Vol C Tables 4.2.6.8 and 6.1.1.4'
O O 0.0492 0.0322 'International Tables Vol C Tables 4.2.6.8 and 6.1.1.4'
S S 0.3331 0.5567 'International Tables Vol C Tables 4.2.6.8 and 6.1.1.4'

loop_
_geom_angle_atom_site_label_1
_geom_angle_atom_site_label_2
_geom_angle_atom_site_label_3
_geom_angle
_geom_angle_site_symmetry_1
_geom_angle_site_symmetry_3
O3 Cd1 O3 180.00(2) 7_556 .
O3 Cd1 N2 90.95(8) 7_556 8_465
O3 Cd1 N2 89.05(8) . 8_465
O3 Cd1 N2 89.05(8) 7_556 2_646
O3 Cd1 N2 90.95(8) . 2_646
N2 Cd1 N2 180.0 8_465 2_646
O3 Cd1 N1 90.78(8) 7_556 .
O3 Cd1 N1 89.22(8) . .
N2 Cd1 N1 91.97(8) 8_465 .
N2 Cd1 N1 88.03(8) 2_646 .
O3 Cd1 N1 89.22(8) 7_556 7_556
O3 Cd1 N1 90.78(8) . 7_556
N2 Cd1 N1 88.03(8) 8_465 7_556
N2 Cd1 N1 91.97(8) 2_646 7_556
N1 Cd1 N1 180.0 . 7_556
C5 N1 C1 117.6(2) . .
C5 N1 Cd1 119.92(19) . .
C1 N1 Cd1 122.43(18) . .
C12 N2 C16 116.3(3) . .
C12 N2 Cd1 118.99(19) . 2_666
C16 N2 Cd1 124.37(19) . 2_666
C8' O1 C8 9(10) . .
C8' O1 C23 121(5) . .
C8 O1 C23 115(2) . .
C19 O2 C24 116.7(2) . .
S8 O3 Cd1 164.53(16) . .
O4 S8 O5 115.09(15) . .
O4 S8 O3 112.18(13) . .
O5 S8 O3 111.33(14) . .
O4 S8 C25 107.56(15) . .
O5 S8 C25 106.01(15) . .
O3 S8 C25 103.75(14) . .
N1 C1 C2 123.0(3) . .
N1 C1 H1 118.5 . .
C2 C1 H1 118.5 . .
C1 C2 C3 119.9(3) . .
C1 C2 H2 120.1 . .
C3 C2 H2 120.1 . .
C2 C3 C4 116.5(3) . .
C2 C3 C6 119.6(10) . .
C4 C3 C6 123.6(10) . .
C2 C3 C6' 125(2) . .
C4 C3 C6' 117(2) . .
C6 C3 C6' 17.3(16) . .
C5 C4 C3 120.2(3) . .
C5 C4 H4 119.9 . .
C3 C4 H4 119.9 . .
N1 C5 C4 122.7(3) . .
N1 C5 H5 118.6 . .
C4 C5 H5 118.6 . .
C7 C6 C11 119.4(18) . .
C7 C6 C3 119.2(17) . .
C11 C6 C3 121.2(18) . .
C8' C7 C6' 125(6) . .
C8' C7 C6 125(6) . .
C6' C7 C6 18.6(17) . .
C8' C7 C8 9(10) . .
C6' C7 C8 119(3) . .
C6 C7 C8 117(3) . .
C8' C7 H7 113.4 . .
C6' C7 H7 115.9 . .
C6 C7 H7 121.4 . .
C8 C7 H7 121.4 . .
C9 C8 O1 126(4) . .
C9 C8 C7 123(4) . .
O1 C8 C7 111(4) . .
C8 C9 C10 118(3) . .
C8 C9 H9 120.8 . .
C10 C9 H9 120.8 . .
C11 C10 C9 122.2(6) . .
C11 C10 H10 118.9 . .
C9 C10 H10 118.9 . .
C10 C11 C6 119.6(12) . .
C10 C11 H11 120.2 . .
C6 C11 H11 120.2 . .
C7 C6' C11' 119(4) . .
C7 C6' C3 118(4) . .
C11' C6' C3 120(4) . .
O1 C8' C7 124(9) . .
O1 C8' C9' 120(9) . .
C7 C8' C9' 116(9) . .
C10' C9' C8' 119(5) . .
C10' C9' H9' 120.4 . .
C8' C9' H9' 120.4 . .
C11' C10' C9' 122.0(12) . .
C11' C10' H10' 119.0 . .
C9' C10' H10' 119.0 . .
C10' C11' C6' 119(3) . .
C10' C11' H11' 120.6 . .
C6' C11' H11' 120.6 . .
N2 C12 C13 123.9(3) . .
N2 C12 H12 118.1 . .
C13 C12 H12 118.1 . .
C12 C13 C14 120.1(3) . .
C12 C13 H13 119.9 . .
C14 C13 H13 119.9 . .
C15 C14 C13 115.7(3) . .
C15 C14 C17 122.1(3) . .
C13 C14 C17 122.2(3) . .
C16 C15 C14 120.6(3) . .
C16 C15 H15 119.7 . .
C14 C15 H15 119.7 . .
N2 C16 C15 123.3(3) . .
N2 C16 H16 118.4 . .
C15 C16 H16 118.4 . .
C22 C17 C18 118.6(3) . .
C22 C17 C14 121.1(3) . .
C18 C17 C14 120.3(3) . .
C19 C18 C17 120.6(3) . .
C19 C18 H18 119.7 . .
C17 C18 H18 119.7 . .
O2 C19 C18 123.6(3) . .
O2 C19 C20 115.7(3) . .
C18 C19 C20 120.7(3) . .
C21 C20 C19 118.7(3) . .
C21 C20 H20 120.6 . .
C19 C20 H20 120.6 . .
C20 C21 C22 121.1(3) . .
C20 C21 H21 119.5 . .
C22 C21 H21 119.5 . .
C21 C22 C17 120.4(3) . .
C21 C22 H22 119.8 . .
C17 C22 H22 119.8 . .
O1 C23 C24 107.9(3) . .
O1 C23 H23A 110.1 . .
C24 C23 H23A 110.1 . .
O1 C23 H23B 110.1 . .
C24 C23 H23B 110.1 . .
H23A C23 H23B 108.4 . .
O2 C24 C23 108.0(3) . .
O2 C24 H24A 110.1 . .
C23 C24 H24A 110.1 . .
O2 C24 H24B 110.1 . .
C23 C24 H24B 110.1 . .
H24A C24 H24B 108.4 . .
C30 C25 C26 117.2(7) . .
C30 C25 C30' 23.1(6) . .
C26 C25 C30' 121.1(9) . .
C30 C25 S8 122.1(6) . .
C26 C25 S8 119.6(3) . .
C30' C25 S8 117.9(10) . .
C27 C26 C25 125.5(14) . .
C27 C26 C27' 13(3) . .
C25 C26 C27' 113.1(18) . .
C27 C26 H26 117.3 . .
C25 C26 H26 117.3 . .
C27' C26 H26 129.6 . .
C26 C27 C28 119(3) . .
C26 C27 H27 120.4 . .
C28 C27 H27 120.4 . .
C27 C28 C29 117(2) . .
C27 C28 C31 125(2) . .
C29 C28 C31 117.5(18) . .
C30 C29 C28 119.4(13) . .
C30 C29 H29 120.3 . .
C28 C29 H29 120.3 . .
C25 C30 C29 121.1(11) . .
C25 C30 H30 119.4 . .
C29 C30 H30 119.4 . .
C33 C32 C37 117(3) . .
C33 C32 C38 124(5) . .
C37 C32 C38 119(5) . .
C34 C33 C32 115(3) . .
C34 C33 C39 117(3) . .
C32 C33 C39 128(3) . .
C33 C34 C35 130(2) . .
C33 C34 H34 117.0 . .
C35 C34 H34 113.1 . .
C36 C35 C34 115(3) . .
C36 C35 H35 119.3 . .
C34 C35 H35 125.7 . .
C35 C36 C37 117(3) . .
C35 C36 H36 121.5 . .
C37 C36 H36 121.5 . .
C36 C37 C32 126(3) . .
C36 C37 H37 116.8 . .
C32 C37 H37 116.8 . .
C32 C38 H38A 109.5 . .
C32 C38 H38B 109.5 . .
H38A C38 H38B 109.5 . .
C32 C38 H38C 109.5 . .
H38A C38 H38C 109.5 . .
H38B C38 H38C 109.5 . .
C33 C39 H39A 109.8 . .
C33 C39 H39B 109.2 . .
H39A C39 H39B 109.5 . .
C33 C39 H39C 109.4 . .
H39A C39 H39C 109.5 . .
H39B C39 H39C 109.5 . .
C28' C27' H27' 118.9 . .
C26 C27' H27' 118.9 . .
C27' C28' C29' 122(3) . .
C27' C28' C31' 113(3) . .
C29' C28' C31' 125(2) . .
C28' C29' H29' 118.2 . .
C30' C29' H29' 118.2 . .
C29' C30' H30' 121.7 . .
C25 C30' H30' 121.7 . .
C28' C31' H31D 109.5 . .
C28' C31' H31E 109.5 . .
H31D C31' H31E 109.5 . .
C28' C31' H31F 109.5 . .
H31D C31' H31F 109.5 . .
H31E C31' H31F 109.5 . .
C33' C34' H34' 141.7 . .
C36' C35' H35' 100.6 . .
C34' C35' H35' 141.5 . .
C35' C36' H36' 138.1 . .
C37' C36' H36' 98.3 . .
C32' C38' H38D 87.0 . .
C32' C38' H38E 116.8 . .
H38D C38' H38E 109.5 . .
C32' C38' H38F 121.7 . .
H38D C38' H38F 109.5 . .
H38E C38' H38F 109.5 . .
H39D C39' H39E 109.5 . .
H39D C39' H39F 109.5 . .
H39E C39' H39F 109.5 . .

loop_
_geom_bond_atom_site_label_1
_geom_bond_atom_site_label_2
_geom_bond_distance
_geom_bond_site_symmetry_2
Cd1 O3 2.287(2) 7_556
Cd1 O3 2.287(2) .
Cd1 N2 2.324(2) 8_465
Cd1 N2 2.324(2) 2_646
Cd1 N1 2.327(2) .
Cd1 N1 2.327(2) 7_556
N1 C5 1.339(4) .
N1 C1 1.340(4) .
N2 C12 1.339(4) .
N2 C16 1.340(4) .
N2 Cd1 2.324(2) 2_666
O1 C8' 1.30(13) .
O1 C8 1.41(6) .
O1 C23 1.433(4) .
O2 C19 1.373(3) .
O2 C24 1.428(4) .
O3 S8 1.468(2) .
O4 S8 1.442(2) .
O5 S8 1.446(2) .
S8 C25 1.768(3) .
C1 C2 1.379(4) .
C1 H1 0.9300 .
C2 C3 1.394(5) .
C2 H2 0.9300 .
C3 C4 1.396(5) .
C3 C6 1.49(3) .
C3 C6' 1.51(6) .
C4 C5 1.376(4) .
C4 H4 0.9300 .
C5 H5 0.9300 .
C6 C7 1.40(3) .
C6 C11 1.41(3) .
C7 C8' 1.34(12) .
C7 C6' 1.39(6) .
C7 C8 1.43(6) .
C7 H7 0.9300 .
C8 C9 1.34(6) .
C9 C10 1.383(10) .
C9 H9 0.9300 .
C10 C11 1.368(9) .
C10 H10 0.9300 .
C11 H11 0.9300 .
C6' C11' 1.41(6) .
C8' C9' 1.50(12) .
C9' C10' 1.38(2) .
C9' H9' 0.9300 .
C10' C11' 1.380(18) .
C10' H10' 0.9300 .
C11' H11' 0.9300 .
C12 C13 1.377(4) .
C12 H12 0.9300 .
C13 C14 1.394(4) .
C13 H13 0.9300 .
C14 C15 1.393(4) .
C14 C17 1.485(4) .
C15 C16 1.378(4) .
C15 H15 0.9300 .
C16 H16 0.9300 .
C17 C22 1.389(4) .
C17 C18 1.397(4) .
C18 C19 1.383(4) .
C18 H18 0.9300 .
C19 C20 1.390(4) .
C20 C21 1.381(4) .
C20 H20 0.9300 .
C21 C22 1.386(4) .
C21 H21 0.9300 .
C22 H22 0.9300 .
C23 C24 1.500(4) .
C23 H23A 0.9700 .
C23 H23B 0.9700 .
C24 H24A 0.9700 .
C24 H24B 0.9700 .
C25 C30 1.356(16) .
C25 C26 1.382(5) .
C25 C30' 1.45(3) .
C26 C27 1.30(3) .
C26 C27' 1.55(5) .
C26 H26 0.9300 .
C27 C28 1.42(3) .
C27 H27 0.9300 .
C28 C29 1.43(2) .
C28 C31 1.54(2) .
C29 C30 1.394(17) .
C29 H29 0.9300 .
C30 H30 0.9300 .
C31 H31A 0.9600 .
C31 H31B 0.9600 .
C31 H31C 0.9600 .
C32 C33 1.37(4) .
C32 C37 1.39(4) .
C32 C38 1.51(8) .
C33 C34 1.36(4) .
C33 C39 1.52(4) .
C34 C35 1.37(4) .
C34 H34 0.9601 .
C35 C36 1.37(5) .
C35 H35 0.9600 .
C36 C37 1.38(4) .
C36 H36 0.9300 .
C37 H37 0.9300 .
C38 H38A 0.9600 .
C38 H38B 0.9600 .
C38 H38C 0.9600 .
C38 H35' 0.8145 .
C39 H39A 0.9599 .
C39 H39B 0.9601 .
C39 H39C 0.9599 .
C27' C28' 1.26(4) .
C27' H27' 0.9300 .
C28' C29' 1.33(3) .
C28' C31' 1.55(3) .
C29' C30' 1.39(3) .
C29' H29' 0.9300 .
C30' H30' 0.9300 .
C31' H31D 0.9600 .
C31' H31E 0.9600 .
C31' H31F 0.9600 .
C32' C37' 1.4(4) .
C32' C33' 1.4(3) .
C32' C38' 1.5(2) .
C33' C34' 1.4(3) .
C33' C39' 1.5(4) .
C34' C35' 1.4(3) .
C34' H34' 0.9600 .
C35' C36' 1.38(19) .
C35' H35' 0.9601 .
C36' C37' 1.4(3) .
C36' H36' 0.9600 .
C37' H37' 0.9599 .
C38' H38D 0.9600 .
C38' H38E 0.9599 .
C38' H38F 0.9601 .
C39' H39D 0.9601 .
C39' H39E 0.9600 .
C39' H39F 0.9599 .

loop_
_geom_torsion_atom_site_label_1
_geom_torsion_atom_site_label_2
_geom_torsion_atom_site_label_3
_geom_torsion_atom_site_label_4
_geom_torsion
_geom_torsion_site_symmetry_1
_geom_torsion_site_symmetry_4
O3 Cd1 N1 C5 162.3(2) 7_556 .
O3 Cd1 N1 C5 -17.7(2) . .
N2 Cd1 N1 C5 -106.7(2) 8_465 .
N2 Cd1 N1 C5 73.3(2) 2_646 .
N1 Cd1 N1 C5 16(100) 7_556 .
O3 Cd1 N1 C1 -16.4(2) 7_556 .
O3 Cd1 N1 C1 163.6(2) . .
N2 Cd1 N1 C1 74.6(2) 8_465 .
N2 Cd1 N1 C1 -105.4(2) 2_646 .
N1 Cd1 N1 C1 -163(100) 7_556 .
O3 Cd1 O3 S8 36(100) 7_556 .
N2 Cd1 O3 S8 -146.0(6) 8_465 .
N2 Cd1 O3 S8 34.0(6) 2_646 .
N1 Cd1 O3 S8 122.0(6) . .
N1 Cd1 O3 S8 -58.0(6) 7_556 .
Cd1 O3 S8 O4 15.0(6) . .
Cd1 O3 S8 O5 -115.6(6) . .
Cd1 O3 S8 C25 130.8(6) . .
C5 N1 C1 C2 -0.9(4) . .
Cd1 N1 C1 C2 177.9(2) . .
N1 C1 C2 C3 0.0(5) . .
C1 C2 C3 C4 1.2(5) . .
C1 C2 C3 C6 -172.6(8) . .
C1 C2 C3 C6' 168.0(17) . .
C2 C3 C4 C5 -1.5(6) . .
C6 C3 C4 C5 172.0(9) . .
C6' C3 C4 C5 -169.4(18) . .
C1 N1 C5 C4 0.5(5) . .
Cd1 N1 C5 C4 -178.3(3) . .
C3 C4 C5 N1 0.7(6) . .
C2 C3 C6 C7 -39.0(15) . .
C4 C3 C6 C7 147.7(10) . .
C6' C3 C6 C7 75(10) . .
C2 C3 C6 C11 145.7(11) . .
C4 C3 C6 C11 -27.5(15) . .
C6' C3 C6 C11 -101(11) . .
C11 C6 C7 C8' 3(8) . .
C3 C6 C7 C8' -173(8) . .
C11 C6 C7 C6' 99(11) . .
C3 C6 C7 C6' -77(10) . .
C11 C6 C7 C8 -3(4) . .
C3 C6 C7 C8 -179(3) . .
C8' O1 C8 C9 144(54) . .
C23 O1 C8 C9 10(7) . .
C8' O1 C8 C7 -39(46) . .
C23 O1 C8 C7 -173(3) . .
C8' C7 C8 C9 -147(52) . .
C6' C7 C8 C9 -21(7) . .
C6 C7 C8 C9 0(7) . .
C8' C7 C8 O1 37(44) . .
C6' C7 C8 O1 162(3) . .
C6 C7 C8 O1 -177(3) . .
O1 C8 C9 C10 179(4) . .
C7 C8 C9 C10 3(7) . .
C8 C9 C10 C11 -3(4) . .
C9 C10 C11 C6 0.2(16) . .
C7 C6 C11 C10 3.2(18) . .
C3 C6 C11 C10 178.5(10) . .
C8' C7 C6' C11' 9(9) . .
C6 C7 C6' C11' -88(10) . .
C8 C7 C6' C11' 0(5) . .
C8' C7 C6' C3 170(8) . .
C6 C7 C6' C3 73(9) . .
C8 C7 C6' C3 161(4) . .
C2 C3 C6' C7 3(4) . .
C4 C3 C6' C7 169.6(18) . .
C6 C3 C6' C7 -74(10) . .
C2 C3 C6' C11' 163.6(18) . .
C4 C3 C6' C11' -30(3) . .
C6 C3 C6' C11' 87(10) . .
C8 O1 C8' C7 130(58) . .
C23 O1 C8' C7 180(9) . .
C8 O1 C8' C9' -58(43) . .
C23 O1 C8' C9' -8(15) . .
C6' C7 C8' O1 168(9) . .
C6 C7 C8' O1 -169(9) . .
C6' C7 C8' C9' -4(15) . .
C6 C7 C8' C9' 19(15) . .
C8 C7 C8' C9' 55(42) . .
O1 C8' C9' C10' -174(8) . .
C7 C8' C9' C10' -2(14) . .
C8' C9' C10' C11' 3(8) . .
C9' C10' C11' C6' 2(3) . .
C7 C6' C11' C10' -8(3) . .
C3 C6' C11' C10' -168(2) . .
C16 N2 C12 C13 -2.0(5) . .
Cd1 N2 C12 C13 171.6(3) 2_666 .
N2 C12 C13 C14 -0.8(5) . .
C12 C13 C14 C15 3.5(5) . .
C12 C13 C14 C17 -176.5(3) . .
C13 C14 C15 C16 -3.3(4) . .
C17 C14 C15 C16 176.6(3) . .
C12 N2 C16 C15 2.2(4) . .
Cd1 N2 C16 C15 -171.1(2) 2_666 .
C14 C15 C16 N2 0.5(5) . .
C15 C14 C17 C22 6.9(4) . .
C13 C14 C17 C22 -173.2(3) . .
C15 C14 C17 C18 -170.6(3) . .
C13 C14 C17 C18 9.4(4) . .
C22 C17 C18 C19 0.2(4) . .
C14 C17 C18 C19 177.7(3) . .
C24 O2 C19 C18 10.3(4) . .
C24 O2 C19 C20 -168.0(3) . .
C17 C18 C19 O2 -177.8(3) . .
C17 C18 C19 C20 0.5(4) . .
O2 C19 C20 C21 177.4(3) . .
C18 C19 C20 C21 -0.9(4) . .
C19 C20 C21 C22 0.8(4) . .
C20 C21 C22 C17 -0.1(5) . .
C18 C17 C22 C21 -0.4(4) . .
C14 C17 C22 C21 -177.9(3) . .
C8' O1 C23 C24 169(8) . .
C8 O1 C23 C24 177(3) . .
C19 O2 C24 C23 169.0(2) . .
O1 C23 C24 O2 74.4(3) . .
O4 S8 C25 C30 24.7(11) . .
O5 S8 C25 C30 148.3(11) . .
O3 S8 C25 C30 -94.3(11) . .
O4 S8 C25 C26 -168.0(2) . .
O5 S8 C25 C26 -44.4(3) . .
O3 S8 C25 C26 73.0(3) . .
O4 S8 C25 C30' -1.5(10) . .
O5 S8 C25 C30' 122.1(10) . .
O3 S8 C25 C30' -120.6(10) . .
C30 C25 C26 C27 -8.3(18) . .
C30' C25 C26 C27 17.8(19) . .
S8 C25 C26 C27 -176.1(15) . .
C30 C25 C26 C27' -11(2) . .
C30' C25 C26 C27' 15(2) . .
S8 C25 C26 C27' -179(2) . .
C25 C26 C27 C28 5(3) . .
C27' C26 C27 C28 16(12) . .
C26 C27 C28 C29 0(3) . .
C26 C27 C28 C31 175.4(15) . .
C27 C28 C29 C30 -3(2) . .
C31 C28 C29 C30 -178.3(11) . .
C26 C25 C30 C29 5.2(14) . .
C30' C25 C30 C29 -101(4) . .
S8 C25 C30 C29 172.8(8) . .
C28 C29 C30 C25 -0.1(17) . .
C37 C32 C33 C34 -1(4) . .
C38 C32 C33 C34 179(7) . .
C37 C32 C33 C33 1(26) . 2_656
C38 C32 C33 C33 -179(100) . 2_656
C37 C32 C33 C39 179(2) . .
C38 C32 C33 C39 -1(8) . .
C32 C33 C34 C33 180(4) . 2_656
C39 C33 C34 C33 0.000(12) . 2_656
C32 C33 C34 C35 0(5) . .
C33 C33 C34 C35 -180(4) 2_656 .
C39 C33 C34 C35 -180(4) . .
C32 C33 C34 C35 -1(12) . 2_656
C33 C33 C34 C35 179(11) 2_656 2_656
C39 C33 C34 C35 179(11) . 2_656
C33 C34 C35 C35 1(20) 2_656 2_656
C33 C34 C35 C35 -179(8) . 2_656
C33 C34 C35 C36 -179(7) 2_656 .
C33 C34 C35 C36 0(7) . .
C35 C34 C35 C36 180(15) 2_656 .
C35 C35 C36 C37 178(100) 2_656 .
C34 C35 C36 C37 0(6) . .
C35 C36 C37 C32 -1(4) . .
C33 C32 C37 C36 1(4) . .
C38 C32 C37 C36 -179(7) . .
C34 C33 C39 C33 0.000(12) . 2_656
C32 C33 C39 C33 -180(5) . 2_656
C27 C26 C27' C28' 176(17) . .
C25 C26 C27' C28' -14(5) . .
C26 C27' C28' C29' 7(6) . .
C26 C27' C28' C31' -172(3) . .
C27' C28' C29' C30' -2(4) . .
C31' C28' C29' C30' 177.7(19) . .
C28' C29' C30' C25 3(2) . .
C30 C25 C30' C29' 76(3) . .
C26 C25 C30' C29' -11.2(16) . .
S8 C25 C30' C29' -177.5(10) . .
